data_4334030
loop_
_publ_author_name
'Norbert Grzegorzek'
'El\.zbieta Nojman'
'Ludmi\/la Szterenberg'
'Lechos\/law Latos-Gra\.zy\'nski'

_publ_section_title
;
 Copper(II) Thiaethyneporphyrin and Copper(II) 21-Phosphoryl N-confused
 Porphyrin Hybrids. Intramolecular Copper(II)-Carbon Interaction Inside of
 a Porphyrinoid Surrounding
;
_journal_name_full 'Inorganic Chemistry'
_journal_page_first 2599
_journal_page_last 2606
_journal_paper_doi 10.1021/ic302631d
_journal_volume 52
_journal_year 2013
_chemical_formula_moiety C60H45N4OPCu(CH2Cl2)0.5(C6H14)
_chemical_formula_sum 'C64 H54 Cl2 Cu N4 O P'
_chemical_formula_weight 1060.52
_chemical_name_systematic
; 
 ? 
;
_space_group_IT_number 2
_symmetry_space_group_name_Hall '-P 1'
_symmetry_space_group_name_H-M 'P -1'
_atom_sites_solution_hydrogens geom
_atom_sites_solution_primary direct
_atom_sites_solution_secondary difmap
_audit_creation_method SHELXL-97
_cell_angle_alpha 82.400(2)
_cell_angle_beta 77.498(2)
_cell_angle_gamma 67.497(3)
_cell_formula_units_Z 2
_cell_length_a 13.2516(4)
_cell_length_b 14.4000(4)
_cell_length_c 14.6430(3)
_cell_measurement_temperature 100(2)
_cell_volume 2516.47(13)
_computing_structure_refinement 'SHELXL-97 (Sheldrick, 1997)'
_computing_structure_solution 'SHELXS-97 (Sheldrick, 1990)'
_diffrn_ambient_temperature 100(2)
_diffrn_measured_fraction_theta_full 0.990
_diffrn_measured_fraction_theta_max 0.908
_diffrn_radiation_monochromator graphite
_diffrn_radiation_source 'fine-focus sealed tube'
_diffrn_radiation_type MoK\a
_diffrn_radiation_wavelength 0.71073
_diffrn_reflns_av_R_equivalents 0.0285
_diffrn_reflns_av_sigmaI/netI 0.0581
_diffrn_reflns_limit_h_max 17
_diffrn_reflns_limit_h_min -17
_diffrn_reflns_limit_k_max 19
_diffrn_reflns_limit_k_min -19
_diffrn_reflns_limit_l_max 19
_diffrn_reflns_limit_l_min -15
_diffrn_reflns_number 23193
_diffrn_reflns_theta_full 26.50
_diffrn_reflns_theta_max 28.87
_diffrn_reflns_theta_min 2.85
_exptl_absorpt_coefficient_mu 0.622
_exptl_absorpt_correction_T_max 1.00000
_exptl_absorpt_correction_T_min 0.86091
_exptl_absorpt_correction_type analytical
_exptl_crystal_colour green
_exptl_crystal_density_diffrn 1.400
_exptl_crystal_F_000 1104
_exptl_crystal_size_max 0.20
_exptl_crystal_size_mid 0.14
_exptl_crystal_size_min 0.11
_refine_diff_density_max 0.659
_refine_diff_density_min -0.627
_refine_diff_density_rms 0.084
_refine_ls_extinction_method none
_refine_ls_goodness_of_fit_ref 1.004
_refine_ls_hydrogen_treatment mixed
_refine_ls_matrix_type full
_refine_ls_number_parameters 638
_refine_ls_number_reflns 11981
_refine_ls_number_restraints 3
_refine_ls_restrained_S_all 1.004
_refine_ls_R_factor_all 0.0760
_refine_ls_R_factor_gt 0.0508
_refine_ls_shift/su_max 0.000
_refine_ls_shift/su_mean 0.000
_refine_ls_structure_factor_coef Fsqd
_refine_ls_weighting_details 'calc w=1/[\s^2^(Fo^2^)+(0.0790P)^2^+0.0000P] where P=(Fo^2^+2Fc^2^)/3'
_refine_ls_weighting_scheme calc
_refine_ls_wR_factor_gt 0.1301
_refine_ls_wR_factor_ref 0.1383
_reflns_number_gt 7982
_reflns_number_total 11981
_reflns_threshold_expression >2sigma(I)
_cod_data_source_file ic302631d_si_002.cif
_cod_data_source_block CuP(21)NCP
_cod_original_cell_volume 2516.48(12)
_cod_database_code 4334030

loop_
_symmetry_equiv_pos_as_xyz
'x, y, z'
'-x, -y, -z'

loop_
_atom_site_label
_atom_site_type_symbol
_atom_site_fract_x
_atom_site_fract_y
_atom_site_fract_z
_atom_site_U_iso_or_equiv
_atom_site_adp_type
_atom_site_occupancy
_atom_site_symmetry_multiplicity
_atom_site_calc_flag
_atom_site_refinement_flags
_atom_site_disorder_assembly
_atom_site_disorder_group
Cu1 Cu 0.14592(3) 0.16313(2) 0.10929(2) 0.02234(9) Uani 1 1 d . . .
P1 P 0.03783(6) 0.17494(5) 0.29545(5) 0.02704(16) Uani 1 1 d . . .
O1 O 0.06647(17) 0.07724(15) 0.25444(15) 0.0431(5) Uani 1 1 d . . .
N2 N 0.2192(2) 0.32706(18) 0.28027(16) 0.0286(6) Uani 0.69(2) 1 d P A 1
C3 C 0.1300(2) 0.3987(2) 0.25398(17) 0.0284(6) Uani 0.69(2) 1 d P A 1
H3 H 0.1119 0.4674 0.2576 0.034 Uiso 0.69(2) 1 calc PR A 1
C3A C 0.2192(2) 0.32706(18) 0.28027(16) 0.0286(6) Uani 0.31(2) 1 d P A 2
H3A H 0.2726 0.3376 0.3051 0.034 Uiso 0.31(2) 1 calc PR A 2
N2A N 0.1300(2) 0.3987(2) 0.25398(17) 0.0284(6) Uani 0.31(2) 1 d P A 2
N22 N 0.01074(17) 0.27370(15) 0.07249(14) 0.0225(4) Uani 1 1 d . A .
N23 N 0.15803(17) 0.08113(15) 0.00607(14) 0.0239(5) Uani 1 1 d . A .
N24 N 0.28716(17) 0.06345(16) 0.14419(14) 0.0228(4) Uani 1 1 d . A .
C1 C 0.2194(2) 0.23403(19) 0.26455(17) 0.0246(5) Uani 1 1 d . . .
C4 C 0.0667(2) 0.3561(2) 0.21991(17) 0.0247(5) Uani 1 1 d . . .
C5 C -0.0228(2) 0.41041(19) 0.17504(17) 0.0244(5) Uani 1 1 d . A .
C6 C -0.0532(2) 0.36489(19) 0.11199(17) 0.0238(5) Uani 1 1 d . . .
C7 C -0.1541(2) 0.4103(2) 0.07448(17) 0.0254(5) Uani 1 1 d . A .
H7 H -0.2115 0.4708 0.0909 0.030 Uiso 1 1 calc R . .
C8 C -0.1498(2) 0.34886(19) 0.01161(18) 0.0264(6) Uani 1 1 d . . .
H8 H -0.2042 0.3586 -0.0234 0.032 Uiso 1 1 calc R A .
C9 C -0.0458(2) 0.26488(18) 0.00784(17) 0.0224(5) Uani 1 1 d . A .
C10 C -0.0087(2) 0.18932(19) -0.05704(17) 0.0236(5) Uani 1 1 d . . .
C11 C 0.0889(2) 0.10468(19) -0.05829(17) 0.0238(5) Uani 1 1 d . A .
C12 C 0.1324(2) 0.0304(2) -0.12721(18) 0.0267(6) Uani 1 1 d . . .
H12 H 0.1010 0.0297 -0.1780 0.032 Uiso 1 1 calc R A .
C13 C 0.2277(2) -0.0383(2) -0.10421(17) 0.0265(6) Uani 1 1 d . A .
H13 H 0.2744 -0.0952 -0.1365 0.032 Uiso 1 1 calc R . .
C14 C 0.2436(2) -0.00745(19) -0.02119(17) 0.0255(5) Uani 1 1 d . . .
C15 C 0.3304(2) -0.06195(19) 0.02706(17) 0.0236(5) Uani 1 1 d . A .
C16 C 0.3449(2) -0.02970(19) 0.10788(17) 0.0233(5) Uani 1 1 d . . .
C17 C 0.4238(2) -0.0912(2) 0.16558(18) 0.0275(6) Uani 1 1 d . A .
H17 H 0.4714 -0.1575 0.1566 0.033 Uiso 1 1 calc R . .
C18 C 0.4157(2) -0.0350(2) 0.23449(18) 0.0277(6) Uani 1 1 d . . .
H18 H 0.4568 -0.0553 0.2825 0.033 Uiso 1 1 calc R A .
C19 C 0.3321(2) 0.06233(19) 0.22096(17) 0.0241(5) Uani 1 1 d . A .
C20 C 0.3096(2) 0.1447(2) 0.27361(17) 0.0243(5) Uani 1 1 d . A .
C21 C 0.1194(2) 0.24689(19) 0.22932(17) 0.0237(5) Uani 1 1 d . A .
C22 C 0.0603(2) 0.1634(3) 0.4146(2) 0.0402(8) Uani 1 1 d . . .
C23 C 0.0516(2) 0.2461(3) 0.4601(2) 0.0476(9) Uani 1 1 d . . .
H23 H 0.0397 0.3079 0.4269 0.057 Uiso 1 1 calc R . .
C24 C 0.0601(3) 0.2383(4) 0.5537(2) 0.0671(13) Uani 1 1 d . . .
H24 H 0.0529 0.2945 0.5831 0.081 Uiso 1 1 calc R . .
C25 C 0.0786(3) 0.1492(5) 0.6012(3) 0.0746(14) Uani 1 1 d . . .
H25 H 0.0828 0.1445 0.6644 0.090 Uiso 1 1 calc R . .
C26 C 0.0917(3) 0.0642(4) 0.5596(3) 0.0826(17) Uani 1 1 d . . .
H26 H 0.1068 0.0028 0.5939 0.099 Uiso 1 1 calc R . .
C27 C 0.0819(3) 0.0707(3) 0.4620(2) 0.0607(11) Uani 1 1 d . . .
H27 H 0.0899 0.0142 0.4326 0.073 Uiso 1 1 calc R . .
C28 C -0.1095(2) 0.2456(2) 0.30258(18) 0.0272(6) Uani 1 1 d . . .
C29 C -0.1629(3) 0.2200(2) 0.2429(2) 0.0351(7) Uani 1 1 d . . .
H29 H -0.1217 0.1716 0.1994 0.042 Uiso 1 1 calc R . .
C30 C -0.2760(3) 0.2659(3) 0.2481(2) 0.0454(8) Uani 1 1 d . . .
H30 H -0.3102 0.2497 0.2066 0.054 Uiso 1 1 calc R . .
C31 C -0.3383(3) 0.3346(3) 0.3131(3) 0.0501(9) Uani 1 1 d . . .
H31 H -0.4149 0.3642 0.3167 0.060 Uiso 1 1 calc R . .
C32 C -0.2883(3) 0.3601(2) 0.3733(2) 0.0452(8) Uani 1 1 d . . .
H32 H -0.3310 0.4068 0.4180 0.054 Uiso 1 1 calc R . .
C33 C -0.1732(2) 0.3162(2) 0.3678(2) 0.0322(6) Uani 1 1 d . . .
H33 H -0.1395 0.3346 0.4081 0.039 Uiso 1 1 calc R . .
C51 C -0.0838(2) 0.51942(19) 0.19128(18) 0.0251(5) Uani 1 1 d . . .
C52 C -0.1175(2) 0.5519(2) 0.28231(19) 0.0282(6) Uani 1 1 d . A .
H52 H -0.0979 0.5059 0.3323 0.034 Uiso 1 1 calc R . .
C53 C -0.1798(2) 0.6520(2) 0.29892(19) 0.0304(6) Uani 1 1 d . . .
H53 H -0.2007 0.6724 0.3601 0.036 Uiso 1 1 calc R A .
C54 C -0.2116(2) 0.7223(2) 0.2267(2) 0.0311(6) Uani 1 1 d . A .
C55 C -0.1751(2) 0.6909(2) 0.1364(2) 0.0304(6) Uani 1 1 d . . .
H55 H -0.1931 0.7379 0.0867 0.036 Uiso 1 1 calc R A .
C56 C -0.1122(2) 0.5911(2) 0.11788(19) 0.0276(6) Uani 1 1 d . A .
H56 H -0.0888 0.5719 0.0563 0.033 Uiso 1 1 calc R . .
C57 C -0.2868(3) 0.8299(2) 0.2470(2) 0.0419(7) Uani 1 1 d . . .
H57A H -0.2965 0.8692 0.1891 0.063 Uiso 1 1 calc R A .
H57B H -0.2540 0.8575 0.2834 0.063 Uiso 1 1 calc R . .
H57C H -0.3578 0.8311 0.2814 0.063 Uiso 1 1 calc R . .
C101 C -0.0734(2) 0.2062(2) -0.13359(17) 0.0247(5) Uani 1 1 d . A .
C102 C -0.1098(2) 0.1339(2) -0.15237(19) 0.0292(6) Uani 1 1 d . . .
H102 H -0.0965 0.0742 -0.1153 0.035 Uiso 1 1 calc R A .
C103 C -0.1661(2) 0.1496(2) -0.2262(2) 0.0323(6) Uani 1 1 d . A .
H103 H -0.1900 0.1000 -0.2376 0.039 Uiso 1 1 calc R . .
C104 C -0.1872(2) 0.2358(2) -0.2822(2) 0.0355(7) Uani 1 1 d . . .
C105 C -0.1522(2) 0.3090(2) -0.26269(19) 0.0345(7) Uani 1 1 d . A .
H105 H -0.1672 0.3690 -0.2993 0.041 Uiso 1 1 calc R . .
C106 C -0.0954(2) 0.2948(2) -0.18997(18) 0.0283(6) Uani 1 1 d . . .
H106 H -0.0718 0.3446 -0.1787 0.034 Uiso 1 1 calc R A .
C107 C -0.2401(3) 0.2471(3) -0.3661(2) 0.0510(9) Uani 1 1 d . A .
H10A H -0.1833 0.2225 -0.4197 0.076 Uiso 1 1 calc R . .
H10B H -0.2829 0.3168 -0.3780 0.076 Uiso 1 1 calc R . .
H10C H -0.2878 0.2091 -0.3541 0.076 Uiso 1 1 calc R . .
C151 C 0.4104(2) -0.16114(19) -0.00751(17) 0.0244(5) Uani 1 1 d . . .
C152 C 0.5238(2) -0.1802(2) -0.03060(17) 0.0273(6) Uani 1 1 d . A .
H152 H 0.5502 -0.1306 -0.0242 0.033 Uiso 1 1 calc R . .
C153 C 0.5978(2) -0.2728(2) -0.06310(18) 0.0280(6) Uani 1 1 d . . .
H153 H 0.6733 -0.2842 -0.0778 0.034 Uiso 1 1 calc R A .
C154 C 0.5618(2) -0.3485(2) -0.07420(18) 0.0277(6) Uani 1 1 d . A .
C155 C 0.4473(2) -0.3285(2) -0.05078(18) 0.0276(6) Uani 1 1 d . . .
H155 H 0.4206 -0.3777 -0.0581 0.033 Uiso 1 1 calc R A .
C156 C 0.3735(2) -0.2372(2) -0.01710(17) 0.0268(6) Uani 1 1 d . A .
H156 H 0.2982 -0.2264 -0.0006 0.032 Uiso 1 1 calc R . .
C157 C 0.6414(2) -0.4485(2) -0.1103(2) 0.0392(7) Uani 1 1 d . . .
H15A H 0.6454 -0.4475 -0.1766 0.059 Uiso 1 1 calc R A .
H15B H 0.6158 -0.5008 -0.0797 0.059 Uiso 1 1 calc R . .
H15C H 0.7137 -0.4611 -0.0974 0.059 Uiso 1 1 calc R . .
C201 C 0.3911(2) 0.13988(19) 0.33137(18) 0.0258(5) Uani 1 1 d . . .
C202 C 0.3580(2) 0.1605(2) 0.4253(2) 0.0380(7) Uani 1 1 d . A .
H202 H 0.2834 0.1785 0.4525 0.046 Uiso 1 1 calc R . .
C203 C 0.4342(3) 0.1547(3) 0.4794(2) 0.0437(8) Uani 1 1 d . . .
H203 H 0.4097 0.1688 0.5423 0.052 Uiso 1 1 calc R A .
C204 C 0.5446(2) 0.1288(2) 0.4421(2) 0.0315(6) Uani 1 1 d . A .
C205 C 0.5789(2) 0.1059(2) 0.3486(2) 0.0352(7) Uani 1 1 d . . .
H205 H 0.6539 0.0863 0.3222 0.042 Uiso 1 1 calc R A .
C206 C 0.5033(2) 0.1119(2) 0.29425(19) 0.0337(6) Uani 1 1 d . A .
H206 H 0.5282 0.0969 0.2316 0.040 Uiso 1 1 calc R . .
C207 C 0.6279(3) 0.1227(3) 0.5014(2) 0.0419(8) Uani 1 1 d . . .
H20A H 0.6642 0.0538 0.5217 0.063 Uiso 1 1 calc R A .
H20B H 0.5900 0.1622 0.5551 0.063 Uiso 1 1 calc R . .
H20C H 0.6822 0.1482 0.4649 0.063 Uiso 1 1 calc R . .
C1S C 0.3955(3) 0.4010(3) 0.7513(2) 0.0500(9) Uani 1 1 d D . .
H1S1 H 0.3417 0.4691 0.7480 0.060 Uiso 1 1 calc R . .
H1S2 H 0.3564 0.3583 0.7848 0.060 Uiso 1 1 calc R . .
Cl11 Cl 0.49297(9) 0.39861(10) 0.81345(7) 0.0747(3) Uani 1 1 d D . .
Cl12 Cl 0.45319(7) 0.36044(8) 0.63717(7) 0.0641(3) Uani 1 1 d D . .

loop_
_atom_site_aniso_label
_atom_site_aniso_U_11
_atom_site_aniso_U_22
_atom_site_aniso_U_33
_atom_site_aniso_U_23
_atom_site_aniso_U_13
_atom_site_aniso_U_12
Cu1 0.02318(16) 0.02187(16) 0.01769(16) -0.00089(12) -0.00378(12) -0.00357(13)
P1 0.0281(4) 0.0247(3) 0.0225(3) -0.0002(3) -0.0003(3) -0.0059(3)
O1 0.0418(12) 0.0276(11) 0.0515(13) -0.0087(10) 0.0150(10) -0.0139(10)
N2 0.0294(13) 0.0311(13) 0.0241(12) -0.0026(10) -0.0052(10) -0.0091(11)
C3 0.0302(14) 0.0304(14) 0.0222(12) -0.0053(10) -0.0030(10) -0.0081(11)
C3A 0.0294(13) 0.0311(13) 0.0241(12) -0.0026(10) -0.0052(10) -0.0091(11)
N2A 0.0302(14) 0.0304(14) 0.0222(12) -0.0053(10) -0.0030(10) -0.0081(11)
N22 0.0246(11) 0.0209(10) 0.0176(10) 0.0010(8) -0.0022(8) -0.0051(9)
N23 0.0248(11) 0.0207(10) 0.0214(10) 0.0004(8) -0.0024(9) -0.0043(9)
N24 0.0234(11) 0.0229(11) 0.0189(10) -0.0020(8) -0.0016(8) -0.0058(9)
C1 0.0280(13) 0.0256(13) 0.0170(12) -0.0019(10) -0.0044(10) -0.0059(11)
C4 0.0257(13) 0.0272(13) 0.0180(12) -0.0031(10) -0.0020(10) -0.0067(11)
C5 0.0265(13) 0.0216(12) 0.0210(12) -0.0014(10) -0.0008(10) -0.0059(11)
C6 0.0276(13) 0.0231(13) 0.0167(12) 0.0017(10) -0.0031(10) -0.0063(11)
C7 0.0235(13) 0.0250(13) 0.0227(12) -0.0017(10) -0.0033(10) -0.0037(11)
C8 0.0253(13) 0.0250(13) 0.0263(13) -0.0011(11) -0.0056(11) -0.0060(11)
C9 0.0205(12) 0.0208(12) 0.0220(12) 0.0022(10) -0.0037(10) -0.0044(10)
C10 0.0243(13) 0.0251(13) 0.0206(12) 0.0005(10) -0.0043(10) -0.0086(11)
C11 0.0258(13) 0.0235(13) 0.0203(12) -0.0020(10) -0.0039(10) -0.0070(11)
C12 0.0302(14) 0.0277(13) 0.0209(12) -0.0035(10) -0.0041(11) -0.0089(12)
C13 0.0279(13) 0.0261(13) 0.0203(12) -0.0039(10) -0.0014(10) -0.0049(11)
C14 0.0251(13) 0.0262(13) 0.0206(12) -0.0013(10) -0.0022(10) -0.0055(11)
C15 0.0226(12) 0.0242(13) 0.0202(12) -0.0002(10) -0.0012(10) -0.0060(11)
C16 0.0234(12) 0.0238(13) 0.0199(12) -0.0014(10) -0.0012(10) -0.0068(11)
C17 0.0235(13) 0.0257(13) 0.0262(13) -0.0012(11) -0.0060(11) -0.0003(11)
C18 0.0247(13) 0.0281(14) 0.0252(13) 0.0001(11) -0.0074(11) -0.0029(11)
C19 0.0217(12) 0.0263(13) 0.0198(12) -0.0004(10) -0.0014(10) -0.0054(11)
C20 0.0236(13) 0.0279(13) 0.0182(12) -0.0003(10) -0.0026(10) -0.0069(11)
C21 0.0230(12) 0.0237(13) 0.0210(12) -0.0008(10) -0.0041(10) -0.0048(11)
C22 0.0221(14) 0.058(2) 0.0291(15) 0.0116(14) -0.0028(12) -0.0074(14)
C23 0.0300(16) 0.086(3) 0.0251(15) -0.0092(17) -0.0023(12) -0.0195(17)
C24 0.0304(18) 0.137(4) 0.0297(17) -0.005(2) -0.0044(14) -0.027(2)
C25 0.0313(19) 0.122(4) 0.046(2) 0.011(3) -0.0071(17) -0.006(2)
C26 0.0321(19) 0.100(4) 0.062(3) 0.050(3) 0.0025(18) 0.012(2)
C27 0.0305(17) 0.069(2) 0.047(2) 0.0248(18) 0.0076(15) 0.0033(17)
C28 0.0331(14) 0.0268(13) 0.0234(13) 0.0022(11) -0.0055(11) -0.0137(12)
C29 0.0452(17) 0.0384(16) 0.0281(14) 0.0009(12) -0.0092(13) -0.0219(14)
C30 0.050(2) 0.0472(19) 0.055(2) 0.0146(16) -0.0307(17) -0.0288(17)
C31 0.0332(17) 0.047(2) 0.072(2) 0.0055(18) -0.0197(17) -0.0136(16)
C32 0.0321(16) 0.0408(18) 0.054(2) -0.0056(15) -0.0032(15) -0.0048(14)
C33 0.0287(14) 0.0337(15) 0.0321(15) -0.0029(12) -0.0070(12) -0.0079(12)
C51 0.0243(13) 0.0227(13) 0.0279(13) -0.0009(10) -0.0057(10) -0.0077(11)
C52 0.0299(14) 0.0260(13) 0.0272(14) -0.0010(11) -0.0086(11) -0.0067(11)
C53 0.0275(14) 0.0328(15) 0.0284(14) -0.0084(12) -0.0040(11) -0.0067(12)
C54 0.0228(13) 0.0243(14) 0.0435(17) -0.0044(12) -0.0048(12) -0.0056(11)
C55 0.0280(14) 0.0233(13) 0.0356(15) 0.0048(11) -0.0052(12) -0.0070(11)
C56 0.0278(14) 0.0265(13) 0.0262(13) -0.0010(11) -0.0020(11) -0.0091(11)
C57 0.0348(16) 0.0279(15) 0.053(2) -0.0035(14) -0.0014(14) -0.0033(13)
C101 0.0187(12) 0.0301(14) 0.0207(12) -0.0059(10) 0.0003(10) -0.0045(11)
C102 0.0210(13) 0.0305(14) 0.0327(15) -0.0065(12) 0.0015(11) -0.0077(11)
C103 0.0217(13) 0.0426(17) 0.0352(15) -0.0167(13) -0.0001(11) -0.0124(12)
C104 0.0213(13) 0.0515(19) 0.0308(15) -0.0131(14) -0.0047(11) -0.0068(13)
C105 0.0324(15) 0.0414(17) 0.0267(14) 0.0008(12) -0.0099(12) -0.0086(13)
C106 0.0270(13) 0.0297(14) 0.0277(14) -0.0004(11) -0.0082(11) -0.0085(12)
C107 0.0428(19) 0.071(2) 0.0428(19) -0.0094(17) -0.0213(16) -0.0152(18)
C151 0.0263(13) 0.0250(13) 0.0178(12) 0.0004(10) -0.0057(10) -0.0046(11)
C152 0.0295(14) 0.0277(14) 0.0216(13) -0.0007(10) -0.0029(11) -0.0081(12)
C153 0.0231(13) 0.0316(14) 0.0236(13) 0.0000(11) -0.0029(10) -0.0049(11)
C154 0.0283(14) 0.0249(13) 0.0216(13) 0.0024(10) -0.0046(11) -0.0019(11)
C155 0.0279(14) 0.0247(13) 0.0277(14) 0.0001(11) -0.0052(11) -0.0073(11)
C156 0.0247(13) 0.0308(14) 0.0220(13) -0.0023(11) -0.0040(10) -0.0067(11)
C157 0.0351(16) 0.0272(15) 0.0456(18) -0.0035(13) -0.0022(14) -0.0032(13)
C201 0.0261(13) 0.0226(13) 0.0261(13) -0.0013(10) -0.0073(11) -0.0046(11)
C202 0.0231(14) 0.0526(19) 0.0295(15) -0.0104(14) -0.0023(12) -0.0030(14)
C203 0.0354(16) 0.063(2) 0.0245(14) -0.0125(14) -0.0081(13) -0.0042(16)
C204 0.0324(15) 0.0299(14) 0.0311(15) -0.0010(12) -0.0116(12) -0.0071(12)
C205 0.0285(14) 0.0472(18) 0.0305(15) -0.0012(13) -0.0065(12) -0.0142(13)
C206 0.0331(15) 0.0437(17) 0.0239(14) -0.0019(12) -0.0030(12) -0.0145(14)
C207 0.0369(17) 0.052(2) 0.0359(17) -0.0054(15) -0.0150(14) -0.0102(15)
C1S 0.047(2) 0.059(2) 0.050(2) -0.0081(17) -0.0103(16) -0.0236(18)
Cl11 0.0708(7) 0.1050(9) 0.0584(6) -0.0075(6) -0.0280(5) -0.0336(6)
Cl12 0.0426(5) 0.0853(7) 0.0613(6) -0.0298(5) -0.0069(4) -0.0131(5)

loop_
_atom_type_symbol
_atom_type_description
_atom_type_scat_dispersion_real
_atom_type_scat_dispersion_imag
_atom_type_scat_source
C C 0.0033 0.0016 'International Tables Vol C Tables 4.2.6.8 and 6.1.1.4'
H H 0.0000 0.0000 'International Tables Vol C Tables 4.2.6.8 and 6.1.1.4'
N N 0.0061 0.0033 'International Tables Vol C Tables 4.2.6.8 and 6.1.1.4'
O O 0.0106 0.0060 'International Tables Vol C Tables 4.2.6.8 and 6.1.1.4'
P P 0.1023 0.0942 'International Tables Vol C Tables 4.2.6.8 and 6.1.1.4'
Cl Cl 0.1484 0.1585 'International Tables Vol C Tables 4.2.6.8 and 6.1.1.4'
Cu Cu 0.3201 1.2651 'International Tables Vol C Tables 4.2.6.8 and 6.1.1.4'

loop_
_geom_angle_atom_site_label_1
_geom_angle_atom_site_label_2
_geom_angle_atom_site_label_3
_geom_angle
N23 Cu1 N24 91.43(8)
N23 Cu1 N22 91.62(8)
N24 Cu1 N22 174.34(9)
N23 Cu1 C21 174.07(9)
N24 Cu1 C21 90.16(9)
N22 Cu1 C21 87.28(9)
N23 Cu1 P1 133.36(6)
N24 Cu1 P1 91.89(6)
N22 Cu1 P1 89.49(6)
C21 Cu1 P1 40.84(7)
O1 P1 C22 114.03(15)
O1 P1 C28 108.97(13)
C22 P1 C28 104.63(13)
O1 P1 C21 112.17(12)
C22 P1 C21 105.55(14)
C28 P1 C21 111.23(12)
O1 P1 Cu1 65.17(8)
C22 P1 Cu1 143.04(10)
C28 P1 Cu1 110.36(9)
C21 P1 Cu1 50.61(8)
C3 N2 C1 108.8(2)
N2 C3 C4 110.6(2)
C9 N22 C6 105.6(2)
C9 N22 Cu1 124.02(16)
C6 N22 Cu1 129.87(17)
C11 N23 C14 105.6(2)
C11 N23 Cu1 127.45(16)
C14 N23 Cu1 126.67(17)
C16 N24 C19 105.7(2)
C16 N24 Cu1 125.17(16)
C19 N24 Cu1 127.65(17)
N2 C1 C20 122.4(2)
N2 C1 C21 110.1(2)
C20 C1 C21 127.2(2)
C5 C4 C3 124.7(2)
C5 C4 C21 126.6(2)
C3 C4 C21 108.2(2)
C4 C5 C6 120.9(2)
C4 C5 C51 119.4(2)
C6 C5 C51 119.6(2)
N22 C6 C5 125.8(2)
N22 C6 C7 109.9(2)
C5 C6 C7 124.2(2)
C8 C7 C6 107.0(2)
C7 C8 C9 107.7(2)
N22 C9 C10 126.9(2)
N22 C9 C8 109.7(2)
C10 C9 C8 123.3(2)
C11 C10 C9 123.9(2)
C11 C10 C101 118.5(2)
C9 C10 C101 117.4(2)
N23 C11 C10 124.8(2)
N23 C11 C12 110.2(2)
C10 C11 C12 125.0(2)
C13 C12 C11 106.8(2)
C12 C13 C14 107.4(2)
N23 C14 C15 125.4(2)
N23 C14 C13 109.9(2)
C15 C14 C13 124.6(2)
C14 C15 C16 123.6(2)
C14 C15 C151 118.4(2)
C16 C15 C151 118.0(2)
N24 C16 C15 126.1(2)
N24 C16 C17 109.9(2)
C15 C16 C17 124.0(2)
C18 C17 C16 107.1(2)
C17 C18 C19 107.6(2)
N24 C19 C20 126.4(2)
N24 C19 C18 109.6(2)
C20 C19 C18 123.7(2)
C1 C20 C19 121.1(2)
C1 C20 C201 119.9(2)
C19 C20 C201 118.6(2)
C4 C21 C1 102.2(2)
C4 C21 P1 118.69(18)
C1 C21 P1 115.03(18)
C4 C21 Cu1 117.60(17)
C1 C21 Cu1 115.56(17)
P1 C21 Cu1 88.55(11)
C27 C22 C23 119.8(3)
C27 C22 P1 118.2(3)
C23 C22 P1 121.9(2)
C24 C23 C22 121.5(4)
C25 C24 C23 119.3(5)
C24 C25 C26 121.9(4)
C25 C26 C27 119.8(4)
C22 C27 C26 117.6(4)
C33 C28 C29 118.5(3)
C33 C28 P1 124.4(2)
C29 C28 P1 116.9(2)
C30 C29 C28 120.4(3)
C31 C30 C29 120.8(3)
C30 C31 C32 120.0(3)
C31 C32 C33 120.2(3)
C28 C33 C32 120.1(3)
C52 C51 C56 118.0(2)
C52 C51 C5 119.9(2)
C56 C51 C5 122.0(2)
C53 C52 C51 120.6(3)
C54 C53 C52 121.4(3)
C55 C54 C53 118.0(2)
C55 C54 C57 121.4(3)
C53 C54 C57 120.6(3)
C54 C55 C56 121.6(3)
C55 C56 C51 120.2(3)
C102 C101 C106 118.2(2)
C102 C101 C10 121.5(2)
C106 C101 C10 120.3(2)
C101 C102 C103 120.5(3)
C104 C103 C102 121.7(3)
C103 C104 C105 117.9(3)
C103 C104 C107 120.4(3)
C105 C104 C107 121.6(3)
C106 C105 C104 121.4(3)
C105 C106 C101 120.2(3)
C152 C151 C156 118.4(2)
C152 C151 C15 120.8(2)
C156 C151 C15 120.8(2)
C153 C152 C151 120.5(3)
C154 C153 C152 121.6(3)
C153 C154 C155 117.4(2)
C153 C154 C157 121.9(3)
C155 C154 C157 120.7(3)
C156 C155 C154 121.2(3)
C155 C156 C151 120.8(2)
C206 C201 C202 117.4(2)
C206 C201 C20 121.4(2)
C202 C201 C20 121.2(2)
C203 C202 C201 121.2(3)
C204 C203 C202 121.3(3)
C203 C204 C205 118.0(3)
C203 C204 C207 121.2(3)
C205 C204 C207 120.8(3)
C206 C205 C204 121.0(3)
C205 C206 C201 121.2(3)
Cl11 C1S Cl12 113.2(2)

loop_
_geom_bond_atom_site_label_1
_geom_bond_atom_site_label_2
_geom_bond_distance
Cu1 N23 1.982(2)
Cu1 N24 1.997(2)
Cu1 N22 2.011(2)
Cu1 C21 2.153(3)
Cu1 P1 2.7851(7)
P1 O1 1.483(2)
P1 C22 1.809(3)
P1 C28 1.811(3)
P1 C21 1.822(3)
N2 C3 1.330(3)
N2 C1 1.388(3)
C3 C4 1.409(4)
N22 C9 1.373(3)
N22 C6 1.383(3)
N23 C11 1.376(3)
N23 C14 1.380(3)
N24 C16 1.376(3)
N24 C19 1.377(3)
C1 C20 1.395(3)
C1 C21 1.463(3)
C4 C5 1.393(4)
C4 C21 1.457(3)
C5 C6 1.403(4)
C5 C51 1.489(3)
C6 C7 1.439(4)
C7 C8 1.336(4)
C8 C9 1.440(3)
C9 C10 1.411(3)
C10 C11 1.396(3)
C10 C101 1.494(3)
C11 C12 1.434(3)
C12 C13 1.352(4)
C13 C14 1.430(4)
C14 C15 1.398(3)
C15 C16 1.402(3)
C15 C151 1.490(3)
C16 C17 1.438(3)
C17 C18 1.337(4)
C18 C19 1.437(3)
C19 C20 1.401(4)
C20 C201 1.486(3)
C22 C27 1.377(5)
C22 C23 1.395(5)
C23 C24 1.385(4)
C24 C25 1.338(6)
C25 C26 1.374(7)
C26 C27 1.450(6)
C28 C33 1.383(4)
C28 C29 1.397(4)
C29 C30 1.376(4)
C30 C31 1.361(5)
C31 C32 1.370(5)
C32 C33 1.397(4)
C51 C52 1.394(4)
C51 C56 1.395(4)
C52 C53 1.383(4)
C53 C54 1.379(4)
C54 C55 1.379(4)
C54 C57 1.514(4)
C55 C56 1.387(4)
C101 C102 1.383(4)
C101 C106 1.391(4)
C102 C103 1.389(4)
C103 C104 1.362(4)
C104 C105 1.386(4)
C104 C107 1.502(4)
C105 C106 1.384(4)
C151 C152 1.392(4)
C151 C156 1.393(4)
C152 C153 1.389(4)
C153 C154 1.387(4)
C154 C155 1.403(4)
C154 C157 1.504(4)
C155 C156 1.381(4)
C201 C206 1.385(4)
C201 C202 1.386(4)
C202 C203 1.384(4)
C203 C204 1.367(4)
C204 C205 1.387(4)
C204 C207 1.516(4)
C205 C206 1.381(4)
C1S Cl11 1.721(3)
C1S Cl12 1.756(3)

loop_
_geom_torsion_atom_site_label_1
_geom_torsion_atom_site_label_2
_geom_torsion_atom_site_label_3
_geom_torsion_atom_site_label_4
_geom_torsion
N23 Cu1 P1 O1 25.22(13)
N24 Cu1 P1 O1 -68.54(12)
N22 Cu1 P1 O1 116.95(12)
C21 Cu1 P1 O1 -156.61(15)
N23 Cu1 P1 C22 122.8(2)
N24 Cu1 P1 C22 29.0(2)
N22 Cu1 P1 C22 -145.5(2)
C21 Cu1 P1 C22 -59.0(2)
N23 Cu1 P1 C28 -76.93(13)
N24 Cu1 P1 C28 -170.69(11)
N22 Cu1 P1 C28 14.81(11)
C21 Cu1 P1 C28 101.25(14)
N23 Cu1 P1 C21 -178.18(13)
N24 Cu1 P1 C21 88.06(12)
N22 Cu1 P1 C21 -86.44(12)
C1 N2 C3 C4 0.2(3)
N23 Cu1 N22 C9 10.0(2)
C21 Cu1 N22 C9 -164.2(2)
P1 Cu1 N22 C9 -123.36(19)
N23 Cu1 N22 C6 -179.8(2)
C21 Cu1 N22 C6 6.0(2)
P1 Cu1 N22 C6 46.8(2)
N24 Cu1 N23 C11 -176.3(2)
N22 Cu1 N23 C11 -1.0(2)
P1 Cu1 N23 C11 89.8(2)
N24 Cu1 N23 C14 -2.6(2)
N22 Cu1 N23 C14 172.6(2)
P1 Cu1 N23 C14 -96.6(2)
N23 Cu1 N24 C16 -8.5(2)
C21 Cu1 N24 C16 165.8(2)
P1 Cu1 N24 C16 124.96(19)
N23 Cu1 N24 C19 -172.5(2)
C21 Cu1 N24 C19 1.8(2)
P1 Cu1 N24 C19 -39.0(2)
C3 N2 C1 C20 171.5(2)
C3 N2 C1 C21 -2.8(3)
N2 C3 C4 C5 -170.6(2)
N2 C3 C4 C21 2.4(3)
C3 C4 C5 C6 154.4(2)
C21 C4 C5 C6 -17.4(4)
C3 C4 C5 C51 -23.0(4)
C21 C4 C5 C51 165.3(2)
C9 N22 C6 C5 -173.2(2)
Cu1 N22 C6 C5 15.2(4)
C9 N22 C6 C7 3.3(3)
Cu1 N22 C6 C7 -168.28(17)
C4 C5 C6 N22 -14.4(4)
C51 C5 C6 N22 163.0(2)
C4 C5 C6 C7 169.6(2)
C51 C5 C6 C7 -13.0(4)
N22 C6 C7 C8 -1.6(3)
C5 C6 C7 C8 175.0(2)
C6 C7 C8 C9 -0.7(3)
C6 N22 C9 C10 173.3(2)
Cu1 N22 C9 C10 -14.5(3)
C6 N22 C9 C8 -3.7(3)
Cu1 N22 C9 C8 168.49(16)
C7 C8 C9 N22 2.8(3)
C7 C8 C9 C10 -174.3(2)
N22 C9 C10 C11 7.0(4)
C8 C9 C10 C11 -176.4(2)
N22 C9 C10 C101 -167.6(2)
C8 C9 C10 C101 9.1(4)
C14 N23 C11 C10 -179.9(2)
Cu1 N23 C11 C10 -5.2(4)
C14 N23 C11 C12 -0.6(3)
Cu1 N23 C11 C12 174.15(17)
C9 C10 C11 N23 3.8(4)
C101 C10 C11 N23 178.2(2)
C9 C10 C11 C12 -175.5(2)
C101 C10 C11 C12 -1.0(4)
N23 C11 C12 C13 0.2(3)
C10 C11 C12 C13 179.6(3)
C11 C12 C13 C14 0.2(3)
C11 N23 C14 C15 -176.5(3)
Cu1 N23 C14 C15 8.7(4)
C11 N23 C14 C13 0.7(3)
Cu1 N23 C14 C13 -174.07(17)
C12 C13 C14 N23 -0.6(3)
C12 C13 C14 C15 176.7(3)
N23 C14 C15 C16 -3.8(4)
C13 C14 C15 C16 179.4(2)
N23 C14 C15 C151 174.5(2)
C13 C14 C15 C151 -2.4(4)
C19 N24 C16 C15 -177.7(2)
Cu1 N24 C16 C15 15.4(4)
C19 N24 C16 C17 2.5(3)
Cu1 N24 C16 C17 -164.41(17)
C14 C15 C16 N24 -9.1(4)
C151 C15 C16 N24 172.6(2)
C14 C15 C16 C17 170.7(3)
C151 C15 C16 C17 -7.6(4)
N24 C16 C17 C18 -1.5(3)
C15 C16 C17 C18 178.7(2)
C16 C17 C18 C19 -0.1(3)
C16 N24 C19 C20 171.5(2)
Cu1 N24 C19 C20 -22.0(4)
C16 N24 C19 C18 -2.6(3)
Cu1 N24 C19 C18 163.90(18)
C17 C18 C19 N24 1.7(3)
C17 C18 C19 C20 -172.5(2)
N2 C1 C20 C19 -151.3(2)
C21 C1 C20 C19 22.0(4)
N2 C1 C20 C201 21.5(4)
C21 C1 C20 C201 -165.2(2)
N24 C19 C20 C1 13.9(4)
C18 C19 C20 C1 -172.8(2)
N24 C19 C20 C201 -159.0(2)
C18 C19 C20 C201 14.2(4)
C5 C4 C21 C1 169.0(2)
C3 C4 C21 C1 -3.8(3)
C5 C4 C21 P1 -63.3(3)
C3 C4 C21 P1 123.8(2)
C5 C4 C21 Cu1 41.4(3)
C3 C4 C21 Cu1 -131.46(19)
N2 C1 C21 C4 4.1(3)
C20 C1 C21 C4 -169.9(2)
N2 C1 C21 P1 -125.9(2)
C20 C1 C21 P1 60.1(3)
N2 C1 C21 Cu1 133.00(19)
C20 C1 C21 Cu1 -41.0(3)
O1 P1 C21 C4 143.9(2)
C22 P1 C21 C4 -91.4(2)
C28 P1 C21 C4 21.5(2)
Cu1 P1 C21 C4 121.0(2)
O1 P1 C21 C1 -94.8(2)
C22 P1 C21 C1 30.0(2)
C28 P1 C21 C1 142.89(19)
Cu1 P1 C21 C1 -117.7(2)
O1 P1 C21 Cu1 22.90(14)
C22 P1 C21 Cu1 147.65(12)
C28 P1 C21 Cu1 -99.43(12)
N24 Cu1 C21 C4 145.4(2)
N22 Cu1 C21 C4 -29.56(19)
P1 Cu1 C21 C4 -121.9(2)
N24 Cu1 C21 C1 24.50(19)
N22 Cu1 C21 C1 -150.44(19)
P1 Cu1 C21 C1 117.2(2)
N24 Cu1 C21 P1 -92.70(10)
N22 Cu1 C21 P1 92.36(10)
O1 P1 C22 C27 -11.2(3)
C28 P1 C22 C27 107.8(2)
C21 P1 C22 C27 -134.8(2)
Cu1 P1 C22 C27 -91.3(3)
O1 P1 C22 C23 171.7(2)
C28 P1 C22 C23 -69.4(3)
C21 P1 C22 C23 48.1(3)
Cu1 P1 C22 C23 91.6(3)
C27 C22 C23 C24 -2.4(5)
P1 C22 C23 C24 174.7(2)
C22 C23 C24 C25 0.9(5)
C23 C24 C25 C26 1.2(6)
C24 C25 C26 C27 -2.0(6)
C23 C22 C27 C26 1.6(4)
P1 C22 C27 C26 -175.6(2)
C25 C26 C27 C22 0.5(5)
O1 P1 C28 C33 152.3(2)
C22 P1 C28 C33 30.0(3)
C21 P1 C28 C33 -83.5(3)
Cu1 P1 C28 C33 -137.9(2)
O1 P1 C28 C29 -22.0(2)
C22 P1 C28 C29 -144.4(2)
C21 P1 C28 C29 102.1(2)
Cu1 P1 C28 C29 47.7(2)
C33 C28 C29 C30 1.3(4)
P1 C28 C29 C30 176.0(2)
C28 C29 C30 C31 -2.0(5)
C29 C30 C31 C32 1.2(5)
C30 C31 C32 C33 0.4(5)
C29 C28 C33 C32 0.2(4)
P1 C28 C33 C32 -174.1(2)
C31 C32 C33 C28 -1.1(5)
C4 C5 C51 C52 -47.9(4)
C6 C5 C51 C52 134.7(3)
C4 C5 C51 C56 134.2(3)
C6 C5 C51 C56 -43.2(4)
C56 C51 C52 C53 1.8(4)
C5 C51 C52 C53 -176.2(2)
C51 C52 C53 C54 0.8(4)
C52 C53 C54 C55 -3.0(4)
C52 C53 C54 C57 175.5(3)
C53 C54 C55 C56 2.7(4)
C57 C54 C55 C56 -175.7(3)
C54 C55 C56 C51 -0.2(4)
C52 C51 C56 C55 -2.1(4)
C5 C51 C56 C55 175.9(2)
C11 C10 C101 C102 55.9(3)
C9 C10 C101 C102 -129.3(3)
C11 C10 C101 C106 -122.1(3)
C9 C10 C101 C106 52.8(3)
C106 C101 C102 C103 0.5(4)
C10 C101 C102 C103 -177.5(2)
C101 C102 C103 C104 0.1(4)
C102 C103 C104 C105 -1.0(4)
C102 C103 C104 C107 175.1(3)
C103 C104 C105 C106 1.4(4)
C107 C104 C105 C106 -174.6(3)
C104 C105 C106 C101 -0.9(4)
C102 C101 C106 C105 0.0(4)
C10 C101 C106 C105 178.0(2)
C14 C15 C151 C152 123.7(3)
C16 C15 C151 C152 -58.0(3)
C14 C15 C151 C156 -56.6(3)
C16 C15 C151 C156 121.7(3)
C156 C151 C152 C153 0.5(4)
C15 C151 C152 C153 -179.8(2)
C151 C152 C153 C154 0.4(4)
C152 C153 C154 C155 -0.4(4)
C152 C153 C154 C157 179.4(2)
C153 C154 C155 C156 -0.6(4)
C157 C154 C155 C156 179.6(3)
C154 C155 C156 C151 1.6(4)
C152 C151 C156 C155 -1.5(4)
C15 C151 C156 C155 178.8(2)
C1 C20 C201 C206 -123.6(3)
C19 C20 C201 C206 49.4(4)
C1 C20 C201 C202 58.2(4)
C19 C20 C201 C202 -128.8(3)
C206 C201 C202 C203 0.9(5)
C20 C201 C202 C203 179.2(3)
C201 C202 C203 C204 0.2(5)
C202 C203 C204 C205 -1.5(5)
C202 C203 C204 C207 179.9(3)
C203 C204 C205 C206 1.8(5)
C207 C204 C205 C206 -179.6(3)
C204 C205 C206 C201 -0.7(5)
C202 C201 C206 C205 -0.7(4)
C20 C201 C206 C205 -178.9(3)
